data_6000766
loop_
_publ_author_name
'Audebrand, N.'
'Ellner, M.'
'Mittemeijer, E. J.'

_publ_section_title
;
 Powder diffraction data for the germanides CoGe and Co5Ge7
;
_journal_name_full 'Powder Diffraction'
_journal_page_first 120
_journal_page_last 122
_journal_paper_doi 10.1017/S0885715600010964
_journal_volume 15
_journal_year 2000
_chemical_formula_sum 'Co5 Ge7'
_space_group_name_H-M_alt 'I 4 m m'
_cell_angle_alpha 90.000
_cell_angle_beta 90.000
_cell_angle_gamma 90.000
_cell_length_a 7.6262
_cell_length_b 7.6262
_cell_length_c 5.8017
_cell_volume 337.42
_cod_database_code 6000766

loop_
_atom_site_label
_atom_site_fract_x
_atom_site_fract_y
_atom_site_fract_z
? ? ? ?
